data_7007503
loop_
_publ_author_name
'Clegg, Jack K.'
'Gloe, Karsten'
'Hayter, Michael J.'
'Kataeva, Olga'
'Lindoy, Leonard F.'
'Moubaraki, Boujemaa'
'McMurtrie, John C.'
'Murray, Keith S.'
'Schilter, David'

_publ_section_title
;
 New discrete and polymeric supramolecular architectures derived from
 dinuclear (bis-beta-diketonato)copper(II) metallocycles.
;
_journal_issue 33
_journal_name_full 'Dalton transactions (Cambridge, England : 2003)'
_journal_page_first 3977
_journal_page_last 3984
_journal_paper_doi 10.1039/b606523f
_journal_year 2006
_chemical_formula_moiety 'C88 H106 Cu4 N6 O16, 3.5(C4 H8 O)'
_chemical_formula_sum 'C102 H134 Cu4 N6 O19.5'
_chemical_formula_weight 2010.31
_chemical_name_systematic
;
?
;
_space_group_IT_number 15
_symmetry_cell_setting monoclinic
_symmetry_space_group_name_Hall '-C 2yc'
_symmetry_space_group_name_H-M 'C 1 2/c 1'
_atom_sites_solution_hydrogens geom
_atom_sites_solution_primary direct
_atom_sites_solution_secondary difmap
_audit_creation_method SHELXL-97
_cell_angle_alpha 90.00
_cell_angle_beta 117.6230(10)
_cell_angle_gamma 90.00
_cell_formula_units_Z 4
_cell_length_a 37.5224(17)
_cell_length_b 15.0477(7)
_cell_length_c 20.4243(9)
_cell_measurement_reflns_used 12412
_cell_measurement_temperature 150(2)
_cell_measurement_theta_max 27.6985
_cell_measurement_theta_min 2.251
_cell_volume 10217.6(8)
_computing_cell_refinement 'SAINT (Bruker, 1995)'
_computing_data_collection 'SMART (Bruker, 1995)'
_computing_data_reduction 'SAINT and XPREP (Bruker, 1995)'
_computing_molecular_graphics 'ORTEP-3 (Farrugia, 1997), WINGX-32 (Farrugia, 1999)'
_computing_publication_material 'enCIFer 1.0 (CCDC, 2003)'
_computing_structure_refinement 'SHELXL-97 (Sheldrick, 1997)'
_computing_structure_solution 'SIR97 (Altomare, et. al. 1997)'
_diffrn_ambient_temperature 150(2)
_diffrn_measured_fraction_theta_full 0.999
_diffrn_measured_fraction_theta_max 0.978
_diffrn_measurement_device_type 'Bruker SMART 1000 CCD'
_diffrn_measurement_method \w
_diffrn_radiation_monochromator graphite
_diffrn_radiation_source 'sealed tube'
_diffrn_radiation_type MoK\a
_diffrn_radiation_wavelength 0.71073
_diffrn_reflns_av_R_equivalents 0.0400
_diffrn_reflns_av_sigmaI/netI 0.0399
_diffrn_reflns_limit_h_max 49
_diffrn_reflns_limit_h_min -49
_diffrn_reflns_limit_k_max 19
_diffrn_reflns_limit_k_min -19
_diffrn_reflns_limit_l_max 27
_diffrn_reflns_limit_l_min -27
_diffrn_reflns_number 49929
_diffrn_reflns_theta_full 25.00
_diffrn_reflns_theta_max 28.04
_diffrn_reflns_theta_min 1.49
_diffrn_standards_decay_% 0.25
_diffrn_standards_number 295
_exptl_absorpt_coefficient_mu 0.890
_exptl_absorpt_correction_T_max 0.860
_exptl_absorpt_correction_T_min 0.720
_exptl_absorpt_correction_type multi-scan
_exptl_absorpt_process_details 'SADABS (Sheldrick, 2003)'
_exptl_crystal_colour green
_exptl_crystal_density_diffrn 1.307
_exptl_crystal_density_method 'not measured'
_exptl_crystal_description multi-faced
_exptl_crystal_F_000 4240
_exptl_crystal_size_max 0.38
_exptl_crystal_size_mid 0.36
_exptl_crystal_size_min 0.17
_refine_diff_density_max 1.525
_refine_diff_density_min -0.697
_refine_diff_density_rms 0.097
_refine_ls_extinction_method none
_refine_ls_goodness_of_fit_ref 1.023
_refine_ls_hydrogen_treatment constr
_refine_ls_matrix_type full
_refine_ls_number_parameters 609
_refine_ls_number_reflns 12121
_refine_ls_number_restraints 47
_refine_ls_restrained_S_all 1.051
_refine_ls_R_factor_all 0.0891
_refine_ls_R_factor_gt 0.0551
_refine_ls_shift/su_max 0.002
_refine_ls_shift/su_mean 0.000
_refine_ls_structure_factor_coef Fsqd
_refine_ls_weighting_details 'calc w=1/[\s^2^(Fo^2^)+(0.0826P)^2^+44.0226P] where P=(Fo^2^+2Fc^2^)/3'
_refine_ls_weighting_scheme calc
_refine_ls_wR_factor_gt 0.1487
_refine_ls_wR_factor_ref 0.1769
_reflns_number_gt 8469
_reflns_number_total 12121
_reflns_threshold_expression >2sigma(I)
_cod_data_source_file b606523f.txt
_cod_data_source_block lj61sad
_cod_original_sg_symbol_H-M C2/c
_cod_original_formula_sum 'C102 H134 Cu4 N6 O19.50'
_cod_database_code 7007503

loop_
_symmetry_equiv_pos_as_xyz
'x, y, z'
'-x, y, -z+1/2'
'x+1/2, y+1/2, z'
'-x+1/2, y+1/2, -z+1/2'
'-x, -y, -z'
'x, -y, z-1/2'
'-x+1/2, -y+1/2, -z'
'x+1/2, -y+1/2, z-1/2'

loop_
_atom_site_label
_atom_site_type_symbol
_atom_site_fract_x
_atom_site_fract_y
_atom_site_fract_z
_atom_site_U_iso_or_equiv
_atom_site_adp_type
_atom_site_occupancy
_atom_site_symmetry_multiplicity
_atom_site_calc_flag
_atom_site_refinement_flags
_atom_site_disorder_assembly
_atom_site_disorder_group
C1 C 0.98035(14) 0.1846(4) 0.3128(3) 0.0627(15) Uani 1 1 d . . .
H1A H 0.9681 0.2406 0.2881 0.094 Uiso 1 1 calc R . .
H1B H 0.9761 0.1390 0.2757 0.094 Uiso 1 1 calc R . .
H1C H 1.0093 0.1934 0.3442 0.094 Uiso 1 1 calc R . .
C2 C 0.98054(14) 0.0693(3) 0.4006(3) 0.0572(13) Uani 1 1 d . . .
H2A H 1.0092 0.0798 0.4332 0.086 Uiso 1 1 calc R . .
H2B H 0.9775 0.0232 0.3645 0.086 Uiso 1 1 calc R . .
H2C H 0.9675 0.0497 0.4300 0.086 Uiso 1 1 calc R . .
C3 C 0.96747(12) 0.2266(3) 0.4175(2) 0.0458(11) Uani 1 1 d . . .
H3A H 0.9545 0.2818 0.3923 0.069 Uiso 1 1 calc R . .
H3B H 0.9964 0.2369 0.4478 0.069 Uiso 1 1 calc R . .
H3C H 0.9558 0.2072 0.4492 0.069 Uiso 1 1 calc R . .
C4 C 0.96095(11) 0.1549(3) 0.3603(2) 0.0343(8) Uani 1 1 d . . .
C5 C 0.91640(10) 0.1346(2) 0.30856(18) 0.0288(7) Uani 1 1 d . . .
C6 C 0.88580(11) 0.1731(3) 0.31957(19) 0.0328(8) Uani 1 1 d . . .
H6 H 0.8934 0.2130 0.3599 0.039 Uiso 1 1 calc R . .
C7 C 0.84477(10) 0.1571(2) 0.27563(18) 0.0261(7) Uani 1 1 d . . .
C8 C 0.81409(10) 0.2073(2) 0.28834(18) 0.0258(7) Uani 1 1 d . . .
C9 C 0.82381(11) 0.2792(3) 0.33701(19) 0.0324(8) Uani 1 1 d . . .
H9 H 0.8511 0.2963 0.3654 0.039 Uiso 1 1 calc R . .
C10 C 0.79411(12) 0.3254(3) 0.3442(2) 0.0371(9) Uani 1 1 d . . .
H10 H 0.8012 0.3740 0.3776 0.044 Uiso 1 1 calc R . .
C11 C 0.75390(11) 0.3018(2) 0.3032(2) 0.0319(8) Uani 1 1 d . . .
H11 H 0.7337 0.3336 0.3091 0.038 Uiso 1 1 calc R . .
C12 C 0.74333(10) 0.2310(2) 0.25319(17) 0.0243(7) Uani 1 1 d . . .
C13 C 0.77381(10) 0.1844(2) 0.24697(17) 0.0240(6) Uani 1 1 d . . .
H13 H 0.7668 0.1357 0.2136 0.029 Uiso 1 1 calc R . .
C14 C 0.70052(10) 0.2059(2) 0.20311(17) 0.0239(6) Uani 1 1 d . B .
C15 C 0.66916(10) 0.2533(2) 0.20547(19) 0.0275(7) Uani 1 1 d . . .
H15 H 0.6762 0.2993 0.2412 0.033 Uiso 1 1 calc R . .
C16 C 0.62850(11) 0.2385(2) 0.15976(19) 0.0308(8) Uani 1 1 d . A .
C17 C 0.59639(12) 0.2953(3) 0.1659(2) 0.0488(11) Uani 1 1 d D . .
C18 C 0.5617(3) 0.3108(8) 0.0942(5) 0.0520(11) Uiso 0.40 1 d PD A 1
H18A H 0.5502 0.2536 0.0710 0.078 Uiso 0.40 1 calc PR A 1
H18B H 0.5702 0.3440 0.0625 0.078 Uiso 0.40 1 calc PR A 1
H18C H 0.5415 0.3451 0.1008 0.078 Uiso 0.40 1 calc PR A 1
C19 C 0.6105(4) 0.3719(8) 0.2178(6) 0.0520(11) Uiso 0.40 1 d PD A 1
H19A H 0.6250 0.4139 0.2020 0.078 Uiso 0.40 1 calc PR A 1
H19B H 0.6286 0.3506 0.2677 0.078 Uiso 0.40 1 calc PR A 1
H19C H 0.5873 0.4017 0.2180 0.078 Uiso 0.40 1 calc PR A 1
C20 C 0.5762(4) 0.2247(7) 0.2035(7) 0.0520(11) Uiso 0.40 1 d PD A 1
H20A H 0.5529 0.2529 0.2046 0.078 Uiso 0.40 1 calc PR A 1
H20B H 0.5963 0.2099 0.2539 0.078 Uiso 0.40 1 calc PR A 1
H20C H 0.5675 0.1704 0.1737 0.078 Uiso 0.40 1 calc PR A 1
C18A C 0.5551(5) 0.2716(16) 0.1141(11) 0.0520(11) Uiso 0.20 1 d PD A 2
H18D H 0.5365 0.3088 0.1233 0.078 Uiso 0.20 1 calc PR A 2
H18E H 0.5505 0.2089 0.1206 0.078 Uiso 0.20 1 calc PR A 2
H18F H 0.5507 0.2812 0.0634 0.078 Uiso 0.20 1 calc PR A 2
C19A C 0.6052(7) 0.3926(11) 0.1453(12) 0.0520(11) Uiso 0.20 1 d PD A 2
H19D H 0.6072 0.3900 0.0992 0.078 Uiso 0.20 1 calc PR A 2
H19E H 0.6305 0.4148 0.1851 0.078 Uiso 0.20 1 calc PR A 2
H19F H 0.5832 0.4326 0.1390 0.078 Uiso 0.20 1 calc PR A 2
C20A C 0.6047(7) 0.3019(16) 0.2460(8) 0.0520(11) Uiso 0.20 1 d PD A 2
H20D H 0.5846 0.3404 0.2493 0.078 Uiso 0.20 1 calc PR A 2
H20E H 0.6316 0.3269 0.2758 0.078 Uiso 0.20 1 calc PR A 2
H20F H 0.6034 0.2425 0.2644 0.078 Uiso 0.20 1 calc PR A 2
C18B C 0.5788(4) 0.3561(8) 0.0931(6) 0.0520(11) Uiso 0.40 1 d PD A 3
H18G H 0.5707 0.3183 0.0494 0.078 Uiso 0.40 1 calc PR A 3
H18H H 0.5996 0.3979 0.0962 0.078 Uiso 0.40 1 calc PR A 3
H18I H 0.5554 0.3893 0.0892 0.078 Uiso 0.40 1 calc PR A 3
C19B C 0.6105(4) 0.3510(8) 0.2332(6) 0.0520(11) Uiso 0.40 1 d PD A 3
H19G H 0.5879 0.3858 0.2312 0.078 Uiso 0.40 1 calc PR A 3
H19H H 0.6316 0.3913 0.2359 0.078 Uiso 0.40 1 calc PR A 3
H19I H 0.6212 0.3128 0.2770 0.078 Uiso 0.40 1 calc PR A 3
C20B C 0.5610(3) 0.2398(8) 0.1548(7) 0.0520(11) Uiso 0.40 1 d PD A 3
H20G H 0.5401 0.2779 0.1560 0.078 Uiso 0.40 1 calc PR A 3
H20H H 0.5694 0.1953 0.1942 0.078 Uiso 0.40 1 calc PR A 3
H20I H 0.5503 0.2098 0.1068 0.078 Uiso 0.40 1 calc PR A 3
C21 C 0.52905(14) -0.0733(4) -0.0375(3) 0.0564(12) Uani 1 1 d . . .
H21A H 0.5003 -0.0860 -0.0668 0.085 Uiso 1 1 calc R . .
H21B H 0.5333 -0.0351 0.0044 0.085 Uiso 1 1 calc R . .
H21C H 0.5438 -0.1292 -0.0190 0.085 Uiso 1 1 calc R . .
C22 C 0.52251(15) 0.0632(4) -0.1131(3) 0.0712(17) Uani 1 1 d . . .
H22A H 0.5326 0.0934 -0.1436 0.107 Uiso 1 1 calc R . .
H22B H 0.5273 0.1005 -0.0704 0.107 Uiso 1 1 calc R . .
H22C H 0.4936 0.0525 -0.1424 0.107 Uiso 1 1 calc R . .
C23 C 0.53662(13) -0.0869(4) -0.1514(3) 0.0536(12) Uani 1 1 d . . .
H23A H 0.5464 -0.0583 -0.1831 0.080 Uiso 1 1 calc R . .
H23B H 0.5077 -0.0982 -0.1799 0.080 Uiso 1 1 calc R . .
H23C H 0.5508 -0.1434 -0.1329 0.080 Uiso 1 1 calc R . .
C24 C 0.54444(11) -0.0260(3) -0.0860(2) 0.0371(9) Uani 1 1 d . . .
C25 C 0.58912(10) -0.0053(2) -0.03690(19) 0.0282(7) Uani 1 1 d . A .
C26 C 0.61935(10) -0.0408(2) -0.05076(19) 0.0296(7) Uani 1 1 d . . .
H26 H 0.6115 -0.0741 -0.0948 0.036 Uiso 1 1 calc R . .
C27 C 0.66057(10) -0.0304(2) -0.00361(17) 0.0224(6) Uani 1 1 d . A .
C28 C 0.69108(10) -0.0753(2) -0.02002(18) 0.0242(6) Uani 1 1 d . . .
C29 C 0.68084(11) -0.1360(2) -0.07813(19) 0.0304(7) Uani 1 1 d . . .
H29 H 0.6534 -0.1502 -0.1091 0.036 Uiso 1 1 calc R . .
C30 C 0.71061(11) -0.1752(3) -0.0905(2) 0.0373(9) Uani 1 1 d . . .
H30 H 0.7033 -0.2162 -0.1300 0.045 Uiso 1 1 calc R . .
C31 C 0.75062(11) -0.1555(3) -0.0462(2) 0.0326(8) Uani 1 1 d . . .
H31 H 0.7707 -0.1828 -0.0554 0.039 Uiso 1 1 calc R . .
C32 C 0.76182(10) -0.0950(2) 0.01259(18) 0.0247(7) Uani 1 1 d . . .
C33 C 0.73167(10) -0.0561(2) 0.02433(17) 0.0231(6) Uani 1 1 d . . .
H33 H 0.7390 -0.0152 0.0639 0.028 Uiso 1 1 calc R . .
C34 C 0.80466(10) -0.0683(2) 0.06158(18) 0.0254(7) Uani 1 1 d . . .
C35 C 0.83584(11) -0.1062(2) 0.0518(2) 0.0303(7) Uani 1 1 d . . .
H35 H 0.8293 -0.1536 0.0174 0.036 Uiso 1 1 calc R . .
C36 C 0.87593(10) -0.0791(2) 0.08919(18) 0.0253(7) Uani 1 1 d . . .
C37 C 0.90791(11) -0.1184(3) 0.0704(2) 0.0335(8) Uani 1 1 d . . .
C38 C 0.89436(13) -0.2042(3) 0.0265(3) 0.0505(11) Uani 1 1 d . . .
H38A H 0.8864 -0.2470 0.0534 0.076 Uiso 1 1 calc R . .
H38B H 0.9165 -0.2288 0.0195 0.076 Uiso 1 1 calc R . .
H38C H 0.8714 -0.1920 -0.0218 0.076 Uiso 1 1 calc R . .
C39 C 0.9152(2) -0.0485(4) 0.0235(4) 0.0755(19) Uani 1 1 d . . .
H39A H 0.9367 -0.0689 0.0124 0.113 Uiso 1 1 calc R . .
H39B H 0.9233 0.0077 0.0508 0.113 Uiso 1 1 calc R . .
H39C H 0.8905 -0.0394 -0.0228 0.113 Uiso 1 1 calc R . .
C40 C 0.94635(15) -0.1340(5) 0.1411(3) 0.080(2) Uani 1 1 d . . .
H40A H 0.9412 -0.1760 0.1724 0.120 Uiso 1 1 calc R . .
H40B H 0.9559 -0.0776 0.1674 0.120 Uiso 1 1 calc R . .
H40C H 0.9668 -0.1586 0.1291 0.120 Uiso 1 1 calc R . .
C41A C 0.67605(12) 0.2062(3) -0.0235(2) 0.0395(9) Uani 0.80 1 d P B 1
H41A H 0.6989 0.1691 0.0016 0.047 Uiso 0.80 1 calc PR B 1
C41B C 0.67605(12) 0.2062(3) -0.0235(2) 0.0395(9) Uani 0.20 1 d P B 2
N4 N 0.7115(6) 0.1660(13) 0.0027(11) 0.048(4) Uiso 0.20 1 d P B 2
C42 C 0.61332(12) 0.2496(3) -0.0474(2) 0.0369(8) Uani 1 1 d . B .
H42 H 0.5903 0.2432 -0.0398 0.044 Uiso 1 1 calc R . .
C43 C 0.61333(11) 0.3132(3) -0.0945(2) 0.0364(8) Uani 1 1 d . B .
H43 H 0.5903 0.3499 -0.1190 0.044 Uiso 1 1 calc R . .
C44A C 0.67645(12) 0.2713(3) -0.0730(2) 0.0385(9) Uani 0.80 1 d P B 1
N3 N 0.70967(12) 0.2799(3) -0.0829(2) 0.0388(9) Uani 0.80 1 d P B 1
C44B C 0.67645(12) 0.2713(3) -0.0730(2) 0.0385(9) Uani 0.20 1 d P B 2
H44B H 0.6991 0.2762 -0.0818 0.046 Uiso 0.20 1 calc PR B 2
O1TA O 0.7457(2) 0.4870(4) 0.1763(3) 0.141(3) Uani 0.40 1 d PD C 1
C1TA C 0.7625(2) 0.4173(4) 0.1453(4) 0.098(2) Uani 0.40 1 d PD C 1
H1T1 H 0.7860 0.4428 0.1419 0.118 Uiso 0.40 1 calc PR C 1
H1T2 H 0.7724 0.3669 0.1803 0.118 Uiso 0.40 1 calc PR C 1
C2TA C 0.7379(3) 0.3878(8) 0.0823(6) 0.0488(15) Uiso 0.40 1 d PD C 1
H2T1 H 0.7434 0.3246 0.0768 0.059 Uiso 0.40 1 calc PR C 1
H2T2 H 0.7392 0.4228 0.0423 0.059 Uiso 0.40 1 calc PR C 1
C3TA C 0.7016(3) 0.3978(10) 0.0816(8) 0.0629(19) Uiso 0.40 1 d PD C 1
H3T1 H 0.6939 0.3405 0.0953 0.076 Uiso 0.40 1 calc PR C 1
H3T2 H 0.6810 0.4125 0.0308 0.076 Uiso 0.40 1 calc PR C 1
C4TA C 0.7013(2) 0.4743(5) 0.1374(4) 0.097(2) Uani 0.40 1 d PD C 1
H4T1 H 0.6867 0.5285 0.1111 0.116 Uiso 0.40 1 calc PR C 1
H4T2 H 0.6906 0.4527 0.1707 0.116 Uiso 0.40 1 calc PR C 1
O1TB O 0.7457(2) 0.4870(4) 0.1763(3) 0.141(3) Uani 0.60 1 d PD D 2
C1TB C 0.7625(2) 0.4173(4) 0.1453(4) 0.098(2) Uani 0.60 1 d PD D 2
H1T3 H 0.7852 0.3851 0.1852 0.118 Uiso 0.60 1 calc PR D 2
H1T4 H 0.7718 0.4440 0.1114 0.118 Uiso 0.60 1 calc PR D 2
C2TB C 0.7268(2) 0.3565(5) 0.1040(4) 0.0488(15) Uiso 0.60 1 d PD D 2
H2T3 H 0.7282 0.3302 0.0608 0.059 Uiso 0.60 1 calc PR D 2
H2T4 H 0.7273 0.3076 0.1368 0.059 Uiso 0.60 1 calc PR D 2
C3TB C 0.6897(3) 0.4083(7) 0.0795(6) 0.0629(19) Uiso 0.60 1 d PD D 2
H3T3 H 0.6818 0.4363 0.0309 0.076 Uiso 0.60 1 calc PR D 2
H3T4 H 0.6673 0.3709 0.0765 0.076 Uiso 0.60 1 calc PR D 2
C4TB C 0.7013(2) 0.4743(5) 0.1374(4) 0.097(2) Uani 0.60 1 d PD D 2
H4T3 H 0.6920 0.4552 0.1734 0.116 Uiso 0.60 1 calc PR D 2
H4T4 H 0.6880 0.5315 0.1157 0.116 Uiso 0.60 1 calc PR D 2
O2T O 0.5991(2) 0.0281(6) -0.3201(4) 0.0713(11) Uiso 0.50 1 d PD E 1
C5T C 0.5767(3) 0.0455(8) -0.2781(6) 0.0713(11) Uiso 0.50 1 d PD E 1
C6T C 0.6006(4) 0.1043(8) -0.2214(7) 0.0713(11) Uiso 0.50 1 d PD E 1
H6T1 H 0.5962 0.0958 -0.1777 0.086 Uiso 0.50 1 calc PR E 1
H6T2 H 0.5942 0.1666 -0.2383 0.086 Uiso 0.50 1 calc PR E 1
C7T C 0.6410(3) 0.0838(8) -0.2039(6) 0.0713(11) Uiso 0.50 1 d PD E 1
H7T1 H 0.6554 0.0594 -0.1532 0.086 Uiso 0.50 1 calc PR E 1
H7T2 H 0.6552 0.1381 -0.2066 0.086 Uiso 0.50 1 calc PR E 1
C8T C 0.6397(3) 0.0142(9) -0.2608(6) 0.0713(11) Uiso 0.50 1 d PD E 1
H8T1 H 0.6602 0.0266 -0.2772 0.086 Uiso 0.50 1 calc PR E 1
H8T2 H 0.6433 -0.0469 -0.2407 0.086 Uiso 0.50 1 calc PR E 1
O3T O 0.5854(5) -0.0105(10) -0.2462(9) 0.0713(11) Uiso 0.25 1 d PD F 2
C9T C 0.5961(8) 0.0739(12) -0.2153(14) 0.0713(11) Uiso 0.25 1 d PD F 2
H9T1 H 0.6148 0.0690 -0.1618 0.086 Uiso 0.25 1 calc PR F 2
H9T2 H 0.5718 0.1063 -0.2213 0.086 Uiso 0.25 1 calc PR F 2
C10T C 0.6147(8) 0.1207(14) -0.2508(13) 0.0713(11) Uiso 0.25 1 d PD F 2
H10A H 0.6391 0.1516 -0.2141 0.086 Uiso 0.25 1 calc PR F 2
H10B H 0.5961 0.1653 -0.2853 0.086 Uiso 0.25 1 calc PR F 2
C11T C 0.6259(8) 0.0501(13) -0.2934(14) 0.0713(11) Uiso 0.25 1 d PD F 2
H11A H 0.6156 0.0669 -0.3459 0.086 Uiso 0.25 1 calc PR F 2
H11B H 0.6554 0.0417 -0.2708 0.086 Uiso 0.25 1 calc PR F 2
C12T C 0.6058(7) -0.0310(13) -0.2858(13) 0.0713(11) Uiso 0.25 1 d PD F 2
H12A H 0.5867 -0.0537 -0.3353 0.086 Uiso 0.25 1 calc PR F 2
H12B H 0.6260 -0.0778 -0.2599 0.086 Uiso 0.25 1 calc PR F 2
N1 N 0.64489(10) 0.1955(2) -0.01131(18) 0.0380(7) Uani 1 1 d . . .
N2 N 0.64500(10) 0.3261(2) -0.10762(18) 0.0353(7) Uani 1 1 d . . .
O1 O 0.91076(7) 0.08107(18) 0.25686(14) 0.0323(6) Uani 1 1 d . . .
O2 O 0.83003(7) 0.10260(17) 0.22192(14) 0.0318(6) Uani 1 1 d . . .
O3 O 0.69596(7) 0.14102(16) 0.16003(13) 0.0300(5) Uani 1 1 d . . .
O4 O 0.61465(8) 0.17881(19) 0.10964(15) 0.0398(7) Uani 1 1 d . . .
O5 O 0.59530(7) 0.04523(18) 0.01690(15) 0.0366(6) Uani 1 1 d . . .
O6 O 0.67545(7) 0.01554(15) 0.05545(12) 0.0256(5) Uani 1 1 d . . .
O7 O 0.80927(7) -0.00991(18) 0.10965(14) 0.0343(6) Uani 1 1 d . . .
O8 O 0.88932(7) -0.01880(17) 0.13840(14) 0.0302(5) Uani 1 1 d . . .
Cu1 Cu 0.859342(12) 0.04575(3) 0.17741(2) 0.02828(13) Uani 1 1 d . . .
Cu2 Cu 0.645698(12) 0.10088(3) 0.08124(2) 0.02805(13) Uani 1 1 d . A .

loop_
_atom_site_aniso_label
_atom_site_aniso_U_11
_atom_site_aniso_U_22
_atom_site_aniso_U_33
_atom_site_aniso_U_23
_atom_site_aniso_U_13
_atom_site_aniso_U_12
C1 0.042(3) 0.107(4) 0.047(3) -0.018(3) 0.028(2) -0.032(3)
C2 0.034(2) 0.064(3) 0.055(3) -0.010(2) 0.005(2) 0.008(2)
C3 0.0245(19) 0.069(3) 0.040(2) -0.021(2) 0.0120(17) -0.0108(19)
C4 0.0227(17) 0.049(2) 0.0305(18) -0.0077(16) 0.0121(15) -0.0069(15)
C5 0.0236(16) 0.0393(19) 0.0232(16) -0.0024(14) 0.0108(14) -0.0065(14)
C6 0.0266(17) 0.045(2) 0.0254(17) -0.0114(15) 0.0111(14) -0.0084(15)
C7 0.0270(16) 0.0310(17) 0.0221(15) -0.0029(13) 0.0130(13) -0.0033(13)
C8 0.0270(17) 0.0313(17) 0.0202(15) -0.0046(13) 0.0121(13) -0.0054(13)
C9 0.0297(18) 0.040(2) 0.0268(17) -0.0110(15) 0.0128(15) -0.0082(15)
C10 0.036(2) 0.043(2) 0.0337(19) -0.0201(17) 0.0169(17) -0.0106(17)
C11 0.0323(19) 0.0345(19) 0.0328(18) -0.0090(15) 0.0183(16) -0.0024(15)
C12 0.0262(16) 0.0267(16) 0.0211(15) -0.0031(12) 0.0120(13) -0.0026(13)
C13 0.0265(16) 0.0247(16) 0.0215(15) -0.0026(12) 0.0117(13) -0.0016(13)
C14 0.0271(16) 0.0232(15) 0.0218(15) -0.0007(12) 0.0116(13) -0.0012(13)
C15 0.0292(17) 0.0272(16) 0.0251(16) -0.0055(13) 0.0118(14) 0.0025(14)
C16 0.0285(18) 0.0362(19) 0.0255(17) -0.0043(14) 0.0106(14) 0.0063(15)
C17 0.034(2) 0.059(3) 0.044(2) -0.018(2) 0.0099(18) 0.0168(19)
C21 0.039(2) 0.072(3) 0.062(3) -0.018(3) 0.026(2) -0.016(2)
C22 0.039(3) 0.056(3) 0.085(4) 0.001(3) 0.000(3) 0.017(2)
C23 0.028(2) 0.075(3) 0.043(2) -0.021(2) 0.0038(18) -0.006(2)
C24 0.0238(18) 0.040(2) 0.038(2) -0.0082(16) 0.0061(15) 0.0025(15)
C25 0.0247(17) 0.0270(17) 0.0275(17) -0.0016(14) 0.0076(14) 0.0005(13)
C26 0.0269(17) 0.0329(18) 0.0243(16) -0.0069(14) 0.0079(14) -0.0005(14)
C27 0.0252(16) 0.0219(15) 0.0201(15) 0.0021(12) 0.0104(13) 0.0022(12)
C28 0.0259(16) 0.0241(15) 0.0217(15) 0.0009(12) 0.0103(13) 0.0007(13)
C29 0.0258(17) 0.0349(18) 0.0284(17) -0.0104(15) 0.0108(14) -0.0036(14)
C30 0.035(2) 0.043(2) 0.0330(19) -0.0195(17) 0.0150(16) -0.0027(16)
C31 0.0298(18) 0.0371(19) 0.0335(19) -0.0123(15) 0.0170(15) -0.0013(15)
C32 0.0258(16) 0.0265(16) 0.0223(15) -0.0024(12) 0.0115(13) 0.0001(13)
C33 0.0259(16) 0.0239(16) 0.0199(15) -0.0008(12) 0.0109(13) 0.0000(12)
C34 0.0276(17) 0.0262(16) 0.0243(16) -0.0014(13) 0.0135(14) -0.0020(13)
C35 0.0307(18) 0.0317(18) 0.0331(18) -0.0080(14) 0.0188(15) -0.0027(14)
C36 0.0273(17) 0.0252(16) 0.0274(17) 0.0002(13) 0.0159(14) 0.0004(13)
C37 0.0285(18) 0.038(2) 0.041(2) -0.0082(16) 0.0219(16) -0.0022(15)
C38 0.042(2) 0.046(2) 0.075(3) -0.022(2) 0.037(2) -0.0009(19)
C39 0.109(5) 0.055(3) 0.118(5) -0.003(3) 0.099(5) -0.002(3)
C40 0.038(3) 0.121(5) 0.066(3) -0.036(3) 0.011(2) 0.028(3)
C41A 0.035(2) 0.036(2) 0.040(2) -0.0050(17) 0.0109(17) 0.0076(16)
C41B 0.035(2) 0.036(2) 0.040(2) -0.0050(17) 0.0109(17) 0.0076(16)
C42 0.034(2) 0.036(2) 0.040(2) 0.0049(16) 0.0169(17) 0.0066(16)
C43 0.0304(19) 0.038(2) 0.039(2) 0.0006(16) 0.0145(16) 0.0045(16)
C44A 0.034(2) 0.041(2) 0.039(2) -0.0129(17) 0.0156(17) 0.0009(16)
N3 0.031(2) 0.046(2) 0.042(2) 0.0028(19) 0.0187(18) 0.0069(18)
C44B 0.034(2) 0.041(2) 0.039(2) -0.0129(17) 0.0156(17) 0.0009(16)
O1TA 0.244(8) 0.075(3) 0.125(5) -0.014(3) 0.103(6) -0.005(5)
C1TA 0.153(7) 0.069(4) 0.079(5) 0.005(4) 0.060(5) 0.019(5)
C4TA 0.113(6) 0.079(5) 0.069(4) -0.019(4) 0.017(4) -0.010(4)
O1TB 0.244(8) 0.075(3) 0.125(5) -0.014(3) 0.103(6) -0.005(5)
C1TB 0.153(7) 0.069(4) 0.079(5) 0.005(4) 0.060(5) 0.019(5)
C4TB 0.113(6) 0.079(5) 0.069(4) -0.019(4) 0.017(4) -0.010(4)
N1 0.0395(18) 0.0329(16) 0.0369(17) -0.0007(14) 0.0137(15) 0.0058(14)
N2 0.0341(17) 0.0363(17) 0.0349(17) -0.0030(13) 0.0154(14) 0.0000(13)
O1 0.0230(12) 0.0421(14) 0.0309(13) -0.0109(11) 0.0117(10) -0.0028(10)
O2 0.0239(12) 0.0398(14) 0.0322(13) -0.0140(11) 0.0133(10) -0.0059(10)
O3 0.0239(12) 0.0317(13) 0.0323(13) -0.0113(10) 0.0113(10) 0.0007(10)
O4 0.0256(13) 0.0472(16) 0.0388(15) -0.0200(12) 0.0083(11) 0.0055(11)
O5 0.0225(12) 0.0407(15) 0.0416(15) -0.0156(12) 0.0107(11) -0.0010(11)
O6 0.0222(11) 0.0264(11) 0.0241(11) -0.0061(9) 0.0072(9) 0.0025(9)
O7 0.0242(12) 0.0421(15) 0.0354(14) -0.0181(12) 0.0128(11) -0.0022(11)
O8 0.0258(12) 0.0335(13) 0.0332(13) -0.0080(10) 0.0152(11) -0.0015(10)
Cu1 0.0223(2) 0.0339(2) 0.0284(2) -0.00975(17) 0.01151(17) -0.00201(17)
Cu2 0.0224(2) 0.0294(2) 0.0286(2) -0.00929(17) 0.00862(17) 0.00210(16)

loop_
_atom_type_symbol
_atom_type_description
_atom_type_scat_dispersion_real
_atom_type_scat_dispersion_imag
_atom_type_scat_source
C C 0.0033 0.0016 'International Tables Vol C Tables 4.2.6.8 and 6.1.1.4'
H H 0.0000 0.0000 'International Tables Vol C Tables 4.2.6.8 and 6.1.1.4'
N N 0.0061 0.0033 'International Tables Vol C Tables 4.2.6.8 and 6.1.1.4'
O O 0.0106 0.0060 'International Tables Vol C Tables 4.2.6.8 and 6.1.1.4'
Cu Cu 0.3201 1.2651 'International Tables Vol C Tables 4.2.6.8 and 6.1.1.4'

loop_
_geom_angle_atom_site_label_1
_geom_angle_atom_site_label_2
_geom_angle_atom_site_label_3
_geom_angle
_geom_angle_site_symmetry_1
_geom_angle_site_symmetry_3
_geom_angle_publ_flag
C4 C1 H1A 109.5 . . ?
C4 C1 H1B 109.5 . . ?
H1A C1 H1B 109.5 . . ?
C4 C1 H1C 109.5 . . ?
H1A C1 H1C 109.5 . . ?
H1B C1 H1C 109.5 . . ?
C4 C2 H2A 109.5 . . ?
C4 C2 H2B 109.5 . . ?
H2A C2 H2B 109.5 . . ?
C4 C2 H2C 109.5 . . ?
H2A C2 H2C 109.5 . . ?
H2B C2 H2C 109.5 . . ?
C4 C3 H3A 109.5 . . ?
C4 C3 H3B 109.5 . . ?
H3A C3 H3B 109.5 . . ?
C4 C3 H3C 109.5 . . ?
H3A C3 H3C 109.5 . . ?
H3B C3 H3C 109.5 . . ?
C2 C4 C1 109.8(4) . . ?
C2 C4 C3 108.6(3) . . ?
C1 C4 C3 109.0(4) . . ?
C2 C4 C5 107.5(3) . . ?
C1 C4 C5 108.0(3) . . ?
C3 C4 C5 113.8(3) . . ?
O1 C5 C6 124.6(3) . . ?
O1 C5 C4 114.1(3) . . ?
C6 C5 C4 121.4(3) . . ?
C5 C6 C7 124.7(3) . . ?
C5 C6 H6 117.6 . . ?
C7 C6 H6 117.6 . . ?
O2 C7 C6 125.0(3) . . ?
O2 C7 C8 114.4(3) . . ?
C6 C7 C8 120.6(3) . . ?
C13 C8 C9 118.4(3) . . ?
C13 C8 C7 118.4(3) . . ?
C9 C8 C7 123.1(3) . . ?
C10 C9 C8 120.6(3) . . ?
C10 C9 H9 119.7 . . ?
C8 C9 H9 119.7 . . ?
C9 C10 C11 120.9(3) . . ?
C9 C10 H10 119.6 . . ?
C11 C10 H10 119.6 . . ?
C10 C11 C12 119.6(3) . . ?
C10 C11 H11 120.2 . . ?
C12 C11 H11 120.2 . . ?
C13 C12 C11 118.8(3) . . ?
C13 C12 C14 118.4(3) . . ?
C11 C12 C14 122.7(3) . . ?
C8 C13 C12 121.7(3) . . ?
C8 C13 H13 119.2 . . ?
C12 C13 H13 119.2 . . ?
O3 C14 C15 124.8(3) . . ?
O3 C14 C12 115.0(3) . . ?
C15 C14 C12 120.1(3) . . ?
C16 C15 C14 125.2(3) . . ?
C16 C15 H15 117.4 . . ?
C14 C15 H15 117.4 . . ?
O4 C16 C15 124.3(3) . . ?
O4 C16 C17 114.5(3) . . ?
C15 C16 C17 121.1(3) . . ?
C18A C17 C19B 127.8(11) . . ?
C18 C17 C19B 127.5(8) . . ?
C18A C17 C19 127.9(11) . . ?
C18 C17 C19 116.7(7) . . ?
C18 C17 C20B 67.7(6) . . ?
C19B C17 C20B 111.5(7) . . ?
C19 C17 C20B 122.7(8) . . ?
C18A C17 C20A 114.7(11) . . ?
C18 C17 C20A 135.6(11) . . ?
C19 C17 C20A 49.8(9) . . ?
C20B C17 C20A 85.7(10) . . ?
C18A C17 C16 114.6(10) . . ?
C18 C17 C16 112.1(6) . . ?
C19B C17 C16 115.9(7) . . ?
C19 C17 C16 117.2(6) . . ?
C20B C17 C16 110.7(6) . . ?
C20A C17 C16 110.4(10) . . ?
C18A C17 C19A 108.1(11) . . ?
C18 C17 C19A 77.6(9) . . ?
C19B C17 C19A 72.4(9) . . ?
C19 C17 C19A 55.2(9) . . ?
C20B C17 C19A 138.5(10) . . ?
C20A C17 C19A 105.0(10) . . ?
C16 C17 C19A 102.9(9) . . ?
C18A C17 C18B 67.9(10) . . ?
C19B C17 C18B 110.7(7) . . ?
C19 C17 C18B 94.4(7) . . ?
C20B C17 C18B 102.9(6) . . ?
C20A C17 C18B 138.7(10) . . ?
C16 C17 C18B 104.1(5) . . ?
C18A C17 C20 68.0(10) . . ?
C18 C17 C20 100.3(6) . . ?
C19B C17 C20 88.6(7) . . ?
C19 C17 C20 104.5(7) . . ?
C20A C17 C20 57.4(9) . . ?
C16 C17 C20 103.0(5) . . ?
C19A C17 C20 152.7(10) . . ?
C18B C17 C20 134.7(6) . . ?
C17 C18 H18A 109.5 . . ?
C17 C18 H18B 109.5 . . ?
C17 C18 H18C 109.5 . . ?
C17 C19 H19A 109.5 . . ?
C17 C19 H19B 109.5 . . ?
C17 C19 H19C 109.5 . . ?
C17 C20 H20A 109.5 . . ?
C17 C20 H20B 109.5 . . ?
C17 C20 H20C 109.5 . . ?
C17 C18A H18D 109.5 . . ?
C17 C18A H18E 109.5 . . ?
H18D C18A H18E 109.5 . . ?
C17 C18A H18F 109.5 . . ?
H18D C18A H18F 109.5 . . ?
H18E C18A H18F 109.5 . . ?
C17 C19A H19D 109.5 . . ?
C17 C19A H19E 109.5 . . ?
H19D C19A H19E 109.5 . . ?
C17 C19A H19F 109.5 . . ?
H19D C19A H19F 109.5 . . ?
H19E C19A H19F 109.5 . . ?
C17 C20A H20D 109.5 . . ?
C17 C20A H20E 109.5 . . ?
H20D C20A H20E 109.5 . . ?
C17 C20A H20F 109.5 . . ?
H20D C20A H20F 109.5 . . ?
H20E C20A H20F 109.5 . . ?
C17 C18B H18G 109.5 . . ?
C17 C18B H18H 109.5 . . ?
C17 C18B H18I 109.5 . . ?
C17 C19B H19G 109.5 . . ?
C17 C19B H19H 109.5 . . ?
C17 C19B H19I 109.5 . . ?
C17 C20B H20G 109.5 . . ?
C17 C20B H20H 109.5 . . ?
C17 C20B H20I 109.5 . . ?
C24 C21 H21A 109.5 . . ?
C24 C21 H21B 109.5 . . ?
H21A C21 H21B 109.5 . . ?
C24 C21 H21C 109.5 . . ?
H21A C21 H21C 109.5 . . ?
H21B C21 H21C 109.5 . . ?
C24 C22 H22A 109.5 . . ?
C24 C22 H22B 109.5 . . ?
H22A C22 H22B 109.5 . . ?
C24 C22 H22C 109.5 . . ?
H22A C22 H22C 109.5 . . ?
H22B C22 H22C 109.5 . . ?
C24 C23 H23A 109.5 . . ?
C24 C23 H23B 109.5 . . ?
H23A C23 H23B 109.5 . . ?
C24 C23 H23C 109.5 . . ?
H23A C23 H23C 109.5 . . ?
H23B C23 H23C 109.5 . . ?
C23 C24 C25 113.6(3) . . ?
C23 C24 C21 107.9(4) . . ?
C25 C24 C21 107.2(3) . . ?
C23 C24 C22 110.8(4) . . ?
C25 C24 C22 107.4(3) . . ?
C21 C24 C22 109.8(4) . . ?
O5 C25 C26 124.5(3) . . ?
O5 C25 C24 113.2(3) . . ?
C26 C25 C24 122.3(3) . . ?
C25 C26 C27 124.0(3) . . ?
C25 C26 H26 118.0 . . ?
C27 C26 H26 118.0 . . ?
O6 C27 C26 124.9(3) . . ?
O6 C27 C28 114.4(3) . . ?
C26 C27 C28 120.8(3) . . ?
C33 C28 C29 118.2(3) . . ?
C33 C28 C27 118.7(3) . . ?
C29 C28 C27 123.1(3) . . ?
C30 C29 C28 120.2(3) . . ?
C30 C29 H29 119.9 . . ?
C28 C29 H29 119.9 . . ?
C31 C30 C29 120.9(3) . . ?
C31 C30 H30 119.5 . . ?
C29 C30 H30 119.5 . . ?
C30 C31 C32 120.1(3) . . ?
C30 C31 H31 119.9 . . ?
C32 C31 H31 119.9 . . ?
C33 C32 C31 118.3(3) . . ?
C33 C32 C34 118.6(3) . . ?
C31 C32 C34 123.1(3) . . ?
C32 C33 C28 122.2(3) . . ?
C32 C33 H33 118.9 . . ?
C28 C33 H33 118.9 . . ?
O7 C34 C35 124.8(3) . . ?
O7 C34 C32 114.9(3) . . ?
C35 C34 C32 120.3(3) . . ?
C36 C35 C34 124.3(3) . . ?
C36 C35 H35 117.8 . . ?
C34 C35 H35 117.8 . . ?
O8 C36 C35 124.9(3) . . ?
O8 C36 C37 113.8(3) . . ?
C35 C36 C37 121.3(3) . . ?
C40 C37 C38 109.9(4) . . ?
C40 C37 C39 109.6(5) . . ?
C38 C37 C39 108.7(4) . . ?
C40 C37 C36 109.4(3) . . ?
C38 C37 C36 112.9(3) . . ?
C39 C37 C36 106.2(3) . . ?
C37 C38 H38A 109.5 . . ?
C37 C38 H38B 109.5 . . ?
H38A C38 H38B 109.5 . . ?
C37 C38 H38C 109.5 . . ?
H38A C38 H38C 109.5 . . ?
H38B C38 H38C 109.5 . . ?
C37 C39 H39A 109.5 . . ?
C37 C39 H39B 109.5 . . ?
H39A C39 H39B 109.5 . . ?
C37 C39 H39C 109.5 . . ?
H39A C39 H39C 109.5 . . ?
H39B C39 H39C 109.5 . . ?
C37 C40 H40A 109.5 . . ?
C37 C40 H40B 109.5 . . ?
H40A C40 H40B 109.5 . . ?
C37 C40 H40C 109.5 . . ?
H40A C40 H40C 109.5 . . ?
H40B C40 H40C 109.5 . . ?
N1 C41A C44A 121.8(4) . . ?
N1 C41A H41A 119.1 . . ?
C44A C41A H41A 119.1 . . ?
N1 C42 C43 121.8(4) . . ?
N1 C42 H42 119.1 . . ?
C43 C42 H42 119.1 . . ?
N2 C43 C42 122.1(4) . . ?
N2 C43 H43 118.9 . . ?
C42 C43 H43 118.9 . . ?
N2 C44A N3 120.4(4) . . ?
N2 C44A C41A 120.3(4) . . ?
N3 C44A C41A 119.2(4) . . ?
C4TA O1TA C1TA 105.7(5) . . ?
C2TA C1TA O1TA 114.9(8) . . ?
C2TA C1TA H1T1 108.5 . . ?
O1TA C1TA H1T1 108.5 . . ?
C2TA C1TA H1T2 108.5 . . ?
O1TA C1TA H1T2 108.5 . . ?
H1T1 C1TA H1T2 107.5 . . ?
C1TA C2TA C3TA 103.0(9) . . ?
C1TA C2TA H2T1 111.2 . . ?
C3TA C2TA H2T1 111.2 . . ?
C1TA C2TA H2T2 111.2 . . ?
C3TA C2TA H2T2 111.2 . . ?
H2T1 C2TA H2T2 109.1 . . ?
C2TA C3TA C4TA 113.7(9) . . ?
C2TA C3TA H3T1 108.8 . . ?
C4TA C3TA H3T1 108.8 . . ?
C2TA C3TA H3T2 108.8 . . ?
C4TA C3TA H3T2 108.8 . . ?
H3T1 C3TA H3T2 107.7 . . ?
O1TA C4TA C3TA 95.4(6) . . ?
O1TA C4TA H4T1 112.7 . . ?
C3TA C4TA H4T1 112.7 . . ?
O1TA C4TA H4T2 112.7 . . ?
C3TA C4TA H4T2 112.7 . . ?
H4T1 C4TA H4T2 110.1 . . ?
C3TB C2TB H2T3 109.9 . . ?
C3TB C2TB H2T4 109.9 . . ?
H2T3 C2TB H2T4 108.3 . . ?
C2TB C3TB H3T3 111.4 . . ?
C2TB C3TB H3T4 111.4 . . ?
H3T3 C3TB H3T4 109.2 . . ?
C8T O2T C5T 101.5(7) . . ?
C6T C5T O2T 105.8(9) . . ?
C5T C6T C7T 105.8(10) . . ?
C5T C6T H6T1 110.6 . . ?
C7T C6T H6T1 110.6 . . ?
C5T C6T H6T2 110.6 . . ?
C7T C6T H6T2 110.6 . . ?
H6T1 C6T H6T2 108.7 . . ?
C6T C7T C8T 107.3(9) . . ?
C6T C7T H7T1 110.2 . . ?
C8T C7T H7T1 110.2 . . ?
C6T C7T H7T2 110.2 . . ?
C8T C7T H7T2 110.2 . . ?
H7T1 C7T H7T2 108.5 . . ?
O2T C8T C7T 100.6(8) . . ?
O2T C8T H8T1 111.6 . . ?
C7T C8T H8T1 111.6 . . ?
O2T C8T H8T2 111.6 . . ?
C7T C8T H8T2 111.6 . . ?
H8T1 C8T H8T2 109.4 . . ?
C12T O3T C9T 110.4(13) . . ?
O3T C9T C10T 109.3(16) . . ?
O3T C9T H9T1 109.8 . . ?
C10T C9T H9T1 109.8 . . ?
O3T C9T H9T2 109.8 . . ?
C10T C9T H9T2 109.8 . . ?
H9T1 C9T H9T2 108.3 . . ?
C9T C10T C11T 106.0(16) . . ?
C9T C10T H10A 110.5 . . ?
C11T C10T H10A 110.5 . . ?
C9T C10T H10B 110.5 . . ?
C11T C10T H10B 110.5 . . ?
H10A C10T H10B 108.7 . . ?
C12T C11T C10T 102.9(14) . . ?
C12T C11T H11A 111.2 . . ?
C10T C11T H11A 111.2 . . ?
C12T C11T H11B 111.2 . . ?
C10T C11T H11B 111.2 . . ?
H11A C11T H11B 109.1 . . ?
O3T C12T C11T 109.0(13) . . ?
O3T C12T H12A 109.9 . . ?
C11T C12T H12A 109.9 . . ?
O3T C12T H12B 109.9 . . ?
C11T C12T H12B 109.9 . . ?
H12A C12T H12B 108.3 . . ?
C41A N1 C42 117.3(4) . . ?
C41A N1 Cu2 123.0(3) . . ?
C42 N1 Cu2 119.2(3) . . ?
C44A N2 C43 116.6(3) . . ?
C44A N2 Cu1 128.2(3) . 7_655 ?
C43 N2 Cu1 114.7(3) . 7_655 ?
C5 O1 Cu1 126.3(2) . . ?
C7 O2 Cu1 125.4(2) . . ?
C14 O3 Cu2 125.8(2) . . ?
C16 O4 Cu2 126.3(2) . . ?
C25 O5 Cu2 125.5(2) . . ?
C27 O6 Cu2 124.4(2) . . ?
C34 O7 Cu1 126.4(2) . . ?
C36 O8 Cu1 126.7(2) . . ?
O8 Cu1 O2 175.37(11) . . ?
O8 Cu1 O1 86.48(10) . . ?
O2 Cu1 O1 92.74(10) . . ?
O8 Cu1 O7 92.63(10) . . ?
O2 Cu1 O7 87.25(10) . . ?
O1 Cu1 O7 168.80(12) . . ?
O8 Cu1 N2 93.02(11) . 7_655 ?
O2 Cu1 N2 91.58(11) . 7_655 ?
O1 Cu1 N2 92.58(11) . 7_655 ?
O7 Cu1 N2 98.62(12) . 7_655 ?
O4 Cu2 O3 92.99(10) . . ?
O4 Cu2 O5 86.01(11) . . ?
O3 Cu2 O5 168.72(12) . . ?
O4 Cu2 O6 175.78(12) . . ?
O3 Cu2 O6 88.31(10) . . ?
O5 Cu2 O6 91.93(10) . . ?
O4 Cu2 N1 95.14(12) . . ?
O3 Cu2 N1 97.15(11) . . ?
O5 Cu2 N1 94.13(12) . . ?
O6 Cu2 N1 88.67(11) . . ?

loop_
_geom_bond_atom_site_label_1
_geom_bond_atom_site_label_2
_geom_bond_distance
_geom_bond_site_symmetry_2
_geom_bond_publ_flag
C1 C4 1.524(6) . ?
C1 H1A 0.9800 . ?
C1 H1B 0.9800 . ?
C1 H1C 0.9800 . ?
C2 C4 1.522(6) . ?
C2 H2A 0.9800 . ?
C2 H2B 0.9800 . ?
C2 H2C 0.9800 . ?
C3 C4 1.524(5) . ?
C3 H3A 0.9800 . ?
C3 H3B 0.9800 . ?
C3 H3C 0.9800 . ?
C4 C5 1.539(5) . ?
C5 O1 1.265(4) . ?
C5 C6 1.394(5) . ?
C6 C7 1.397(5) . ?
C6 H6 0.9500 . ?
C7 O2 1.273(4) . ?
C7 C8 1.497(5) . ?
C8 C13 1.391(5) . ?
C8 C9 1.397(5) . ?
C9 C10 1.378(5) . ?
C9 H9 0.9500 . ?
C10 C11 1.390(5) . ?
C10 H10 0.9500 . ?
C11 C12 1.401(5) . ?
C11 H11 0.9500 . ?
C12 C13 1.396(5) . ?
C12 C14 1.498(4) . ?
C13 H13 0.9500 . ?
C14 O3 1.272(4) . ?
C14 C15 1.396(5) . ?
C15 C16 1.388(5) . ?
C15 H15 0.9500 . ?
C16 O4 1.277(4) . ?
C16 C17 1.529(5) . ?
C17 C18A 1.457(14) . ?
C17 C18 1.457(10) . ?
C17 C19B 1.483(11) . ?
C17 C19 1.488(11) . ?
C17 C20B 1.493(10) . ?
C17 C20A 1.519(14) . ?
C17 C19A 1.600(14) . ?
C17 C18B 1.605(10) . ?
C17 C20 1.683(10) . ?
C18 H18A 0.9800 . ?
C18 H18B 0.9800 . ?
C18 H18C 0.9800 . ?
C19 H19A 0.9800 . ?
C19 H19B 0.9800 . ?
C19 H19C 0.9800 . ?
C20 H20A 0.9800 . ?
C20 H20B 0.9800 . ?
C20 H20C 0.9800 . ?
C18A H18D 0.9800 . ?
C18A H18E 0.9800 . ?
C18A H18F 0.9800 . ?
C19A H19D 0.9800 . ?
C19A H19E 0.9800 . ?
C19A H19F 0.9800 . ?
C20A H20D 0.9800 . ?
C20A H20E 0.9800 . ?
C20A H20F 0.9800 . ?
C18B H18G 0.9800 . ?
C18B H18H 0.9800 . ?
C18B H18I 0.9800 . ?
C19B H19G 0.9800 . ?
C19B H19H 0.9800 . ?
C19B H19I 0.9800 . ?
C20B H20G 0.9800 . ?
C20B H20H 0.9800 . ?
C20B H20I 0.9800 . ?
C21 C24 1.535(6) . ?
C21 H21A 0.9800 . ?
C21 H21B 0.9800 . ?
C21 H21C 0.9800 . ?
C22 C24 1.536(6) . ?
C22 H22A 0.9800 . ?
C22 H22B 0.9800 . ?
C22 H22C 0.9800 . ?
C23 C24 1.532(6) . ?
C23 H23A 0.9800 . ?
C23 H23B 0.9800 . ?
C23 H23C 0.9800 . ?
C24 C25 1.535(5) . ?
C25 O5 1.266(4) . ?
C25 C26 1.397(5) . ?
C26 C27 1.401(5) . ?
C26 H26 0.9500 . ?
C27 O6 1.273(4) . ?
C27 C28 1.495(4) . ?
C28 C33 1.394(5) . ?
C28 C29 1.403(5) . ?
C29 C30 1.386(5) . ?
C29 H29 0.9500 . ?
C30 C31 1.379(5) . ?
C30 H30 0.9500 . ?
C31 C32 1.407(5) . ?
C31 H31 0.9500 . ?
C32 C33 1.390(4) . ?
C32 C34 1.501(5) . ?
C33 H33 0.9500 . ?
C34 O7 1.269(4) . ?
C34 C35 1.397(5) . ?
C35 C36 1.396(5) . ?
C35 H35 0.9500 . ?
C36 O8 1.271(4) . ?
C36 C37 1.537(5) . ?
C37 C40 1.512(6) . ?
C37 C38 1.520(5) . ?
C37 C39 1.532(6) . ?
C38 H38A 0.9800 . ?
C38 H38B 0.9800 . ?
C38 H38C 0.9800 . ?
C39 H39A 0.9800 . ?
C39 H39B 0.9800 . ?
C39 H39C 0.9800 . ?
C40 H40A 0.9800 . ?
C40 H40B 0.9800 . ?
C40 H40C 0.9800 . ?
C41A N1 1.313(5) . ?
C41A C44A 1.412(6) . ?
C41A H41A 0.9500 . ?
C42 N1 1.342(5) . ?
C42 C43 1.358(6) . ?
C42 H42 0.9500 . ?
C43 N2 1.348(5) . ?
C43 H43 0.9500 . ?
C44A N2 1.342(5) . ?
C44A N3 1.358(6) . ?
O1TA C4TA 1.489(8) . ?
O1TA C1TA 1.507(7) . ?
C1TA C2TA 1.266(11) . ?
C1TA H1T1 0.9900 . ?
C1TA H1T2 0.9900 . ?
C2TA C3TA 1.368(13) . ?
C2TA H2T1 0.9900 . ?
C2TA H2T2 0.9900 . ?
C3TA C4TA 1.624(12) . ?
C3TA H3T1 0.9900 . ?
C3TA H3T2 0.9900 . ?
C4TA H4T1 0.9900 . ?
C4TA H4T2 0.9900 . ?
C2TB C3TB 1.466(11) . ?
C2TB H2T3 0.9900 . ?
C2TB H2T4 0.9900 . ?
C3TB H3T3 0.9900 . ?
C3TB H3T4 0.9900 . ?
O2T C8T 1.456(11) . ?
O2T C5T 1.475(11) . ?
C5T C6T 1.402(13) . ?
C6T C7T 1.418(13) . ?
C6T H6T1 0.9900 . ?
C6T H6T2 0.9900 . ?
C7T C8T 1.548(13) . ?
C7T H7T1 0.9900 . ?
C7T H7T2 0.9900 . ?
C8T H8T1 0.9900 . ?
C8T H8T2 0.9900 . ?
O3T C12T 1.381(15) . ?
O3T C9T 1.393(16) . ?
C9T C10T 1.407(18) . ?
C9T H9T1 0.9900 . ?
C9T H9T2 0.9900 . ?
C10T C11T 1.549(18) . ?
C10T H10A 0.9900 . ?
C10T H10B 0.9900 . ?
C11T C12T 1.480(17) . ?
C11T H11A 0.9900 . ?
C11T H11B 0.9900 . ?
C12T H12A 0.9900 . ?
C12T H12B 0.9900 . ?
N1 Cu2 2.355(3) . ?
N2 Cu1 2.358(3) 7_655 ?
O1 Cu1 1.933(2) . ?
O2 Cu1 1.922(2) . ?
O3 Cu2 1.923(2) . ?
O4 Cu2 1.922(2) . ?
O5 Cu2 1.923(2) . ?
O6 Cu2 1.928(2) . ?
O7 Cu1 1.933(2) . ?
O8 Cu1 1.917(2) . ?
Cu1 N2 2.358(3) 7_655 ?

loop_
_geom_torsion_atom_site_label_1
_geom_torsion_atom_site_label_2
_geom_torsion_atom_site_label_3
_geom_torsion_atom_site_label_4
_geom_torsion
_geom_torsion_site_symmetry_1
_geom_torsion_site_symmetry_2
_geom_torsion_site_symmetry_3
_geom_torsion_site_symmetry_4
_geom_torsion_publ_flag
C2 C4 C5 O1 -65.7(4) . . . . ?
C1 C4 C5 O1 52.8(5) . . . . ?
C3 C4 C5 O1 174.0(3) . . . . ?
C2 C4 C5 C6 114.3(4) . . . . ?
C1 C4 C5 C6 -127.2(4) . . . . ?
C3 C4 C5 C6 -6.1(5) . . . . ?
O1 C5 C6 C7 0.8(6) . . . . ?
C4 C5 C6 C7 -179.2(4) . . . . ?
C5 C6 C7 O2 3.2(6) . . . . ?
C5 C6 C7 C8 -175.0(3) . . . . ?
O2 C7 C8 C13 6.4(5) . . . . ?
C6 C7 C8 C13 -175.2(3) . . . . ?
O2 C7 C8 C9 -170.2(3) . . . . ?
C6 C7 C8 C9 8.3(5) . . . . ?
C13 C8 C9 C10 0.7(5) . . . . ?
C7 C8 C9 C10 177.2(3) . . . . ?
C8 C9 C10 C11 -0.1(6) . . . . ?
C9 C10 C11 C12 -0.9(6) . . . . ?
C10 C11 C12 C13 1.4(5) . . . . ?
C10 C11 C12 C14 -175.4(3) . . . . ?
C9 C8 C13 C12 -0.1(5) . . . . ?
C7 C8 C13 C12 -176.9(3) . . . . ?
C11 C12 C13 C8 -0.9(5) . . . . ?
C14 C12 C13 C8 176.0(3) . . . . ?
C13 C12 C14 O3 2.1(4) . . . . ?
C11 C12 C14 O3 178.8(3) . . . . ?
C13 C12 C14 C15 -177.3(3) . . . . ?
C11 C12 C14 C15 -0.6(5) . . . . ?
O3 C14 C15 C16 -2.1(6) . . . . ?
C12 C14 C15 C16 177.2(3) . . . . ?
C14 C15 C16 O4 0.4(6) . . . . ?
C14 C15 C16 C17 -179.0(4) . . . . ?
O4 C16 C17 C18A 0.5(11) . . . . ?
C15 C16 C17 C18A 179.9(11) . . . . ?
O4 C16 C17 C18 -34.9(7) . . . . ?
C15 C16 C17 C18 144.5(6) . . . . ?
O4 C16 C17 C19B 166.9(6) . . . . ?
C15 C16 C17 C19B -13.7(8) . . . . ?
O4 C16 C17 C19 -173.9(6) . . . . ?
C15 C16 C17 C19 5.5(8) . . . . ?
O4 C16 C17 C20B 38.6(7) . . . . ?
C15 C16 C17 C20B -142.0(6) . . . . ?
O4 C16 C17 C20A 131.8(10) . . . . ?
C15 C16 C17 C20A -48.8(10) . . . . ?
O4 C16 C17 C19A -116.6(9) . . . . ?
C15 C16 C17 C19A 62.8(9) . . . . ?
O4 C16 C17 C18B -71.3(6) . . . . ?
C15 C16 C17 C18B 108.0(6) . . . . ?
O4 C16 C17 C20 72.0(6) . . . . ?
C15 C16 C17 C20 -108.6(6) . . . . ?
C23 C24 C25 O5 179.9(4) . . . . ?
C21 C24 C25 O5 -61.0(4) . . . . ?
C22 C24 C25 O5 57.0(5) . . . . ?
C23 C24 C25 C26 -1.1(6) . . . . ?
C21 C24 C25 C26 118.0(4) . . . . ?
C22 C24 C25 C26 -124.1(4) . . . . ?
O5 C25 C26 C27 5.1(6) . . . . ?
C24 C25 C26 C27 -173.8(3) . . . . ?
C25 C26 C27 O6 -3.2(6) . . . . ?
C25 C26 C27 C28 176.2(3) . . . . ?
O6 C27 C28 C33 -6.7(4) . . . . ?
C26 C27 C28 C33 173.8(3) . . . . ?
O6 C27 C28 C29 173.3(3) . . . . ?
C26 C27 C28 C29 -6.2(5) . . . . ?
C33 C28 C29 C30 -0.1(5) . . . . ?
C27 C28 C29 C30 179.9(3) . . . . ?
C28 C29 C30 C31 0.0(6) . . . . ?
C29 C30 C31 C32 0.1(6) . . . . ?
C30 C31 C32 C33 -0.2(6) . . . . ?
C30 C31 C32 C34 -178.1(4) . . . . ?
C31 C32 C33 C28 0.0(5) . . . . ?
C34 C32 C33 C28 178.1(3) . . . . ?
C29 C28 C33 C32 0.1(5) . . . . ?
C27 C28 C33 C32 -179.9(3) . . . . ?
C33 C32 C34 O7 -1.2(5) . . . . ?
C31 C32 C34 O7 176.8(3) . . . . ?
C33 C32 C34 C35 179.7(3) . . . . ?
C31 C32 C34 C35 -2.4(5) . . . . ?
O7 C34 C35 C36 -6.1(6) . . . . ?
C32 C34 C35 C36 172.9(3) . . . . ?
C34 C35 C36 O8 2.5(6) . . . . ?
C34 C35 C36 C37 -174.5(3) . . . . ?
O8 C36 C37 C40 43.2(5) . . . . ?
C35 C36 C37 C40 -139.5(4) . . . . ?
O8 C36 C37 C38 165.9(3) . . . . ?
C35 C36 C37 C38 -16.8(5) . . . . ?
O8 C36 C37 C39 -75.0(4) . . . . ?
C35 C36 C37 C39 102.3(4) . . . . ?
N1 C42 C43 N2 -0.2(6) . . . . ?
N1 C41A C44A N2 1.8(6) . . . . ?
N1 C41A C44A N3 179.3(4) . . . . ?
C4TA O1TA C1TA C2TA 22.2(10) . . . . ?
O1TA C1TA C2TA C3TA -28.3(14) . . . . ?
C1TA C2TA C3TA C4TA 24.2(16) . . . . ?
C1TA O1TA C4TA C3TA -5.0(9) . . . . ?
C2TA C3TA C4TA O1TA -10.9(14) . . . . ?
C8T O2T C5T C6T 44.4(12) . . . . ?
O2T C5T C6T C7T -30.9(14) . . . . ?
C5T C6T C7T C8T 6.2(15) . . . . ?
C5T O2T C8T C7T -37.5(11) . . . . ?
C6T C7T C8T O2T 20.5(13) . . . . ?
C12T O3T C9T C10T 17(3) . . . . ?
O3T C9T C10T C11T -15(3) . . . . ?
C9T C10T C11T C12T 9(3) . . . . ?
C9T O3T C12T C11T -11(3) . . . . ?
C10T C11T C12T O3T 1(3) . . . . ?
C44A C41A N1 C42 -0.5(6) . . . . ?
C44A C41A N1 Cu2 -172.0(3) . . . . ?
C43 C42 N1 C41A -0.3(6) . . . . ?
C43 C42 N1 Cu2 171.6(3) . . . . ?
N3 C44A N2 C43 -179.7(4) . . . . ?
C41A C44A N2 C43 -2.3(5) . . . . ?
N3 C44A N2 Cu1 -8.1(5) . . . 7_655 ?
C41A C44A N2 Cu1 169.4(3) . . . 7_655 ?
C42 C43 N2 C44A 1.5(6) . . . . ?
C42 C43 N2 Cu1 -171.2(3) . . . 7_655 ?
C6 C5 O1 Cu1 4.5(5) . . . . ?
C4 C5 O1 Cu1 -175.5(2) . . . . ?
C6 C7 O2 Cu1 -11.8(5) . . . . ?
C8 C7 O2 Cu1 166.6(2) . . . . ?
C15 C14 O3 Cu2 7.2(5) . . . . ?
C12 C14 O3 Cu2 -172.2(2) . . . . ?
C15 C16 O4 Cu2 -4.0(6) . . . . ?
C17 C16 O4 Cu2 175.4(3) . . . . ?
C26 C25 O5 Cu2 11.3(5) . . . . ?
C24 C25 O5 Cu2 -169.7(2) . . . . ?
C26 C27 O6 Cu2 -14.5(5) . . . . ?
C28 C27 O6 Cu2 166.1(2) . . . . ?
C35 C34 O7 Cu1 3.4(5) . . . . ?
C32 C34 O7 Cu1 -175.6(2) . . . . ?
C35 C36 O8 Cu1 3.3(5) . . . . ?
C37 C36 O8 Cu1 -179.6(2) . . . . ?
C36 O8 Cu1 O1 164.4(3) . . . . ?
C36 O8 Cu1 O7 -4.4(3) . . . . ?
C36 O8 Cu1 N2 -103.2(3) . . . 7_655 ?
C7 O2 Cu1 O1 12.6(3) . . . . ?
C7 O2 Cu1 O7 -178.6(3) . . . . ?
C7 O2 Cu1 N2 -80.0(3) . . . 7_655 ?
C5 O1 Cu1 O8 175.4(3) . . . . ?
C5 O1 Cu1 O2 -9.2(3) . . . . ?
C5 O1 Cu1 O7 -98.8(6) . . . . ?
C5 O1 Cu1 N2 82.5(3) . . . 7_655 ?
C34 O7 Cu1 O8 1.1(3) . . . . ?
C34 O7 Cu1 O2 -174.2(3) . . . . ?
C34 O7 Cu1 O1 -84.0(6) . . . . ?
C34 O7 Cu1 N2 94.6(3) . . . 7_655 ?
C16 O4 Cu2 O3 6.5(3) . . . . ?
C16 O4 Cu2 O5 175.2(3) . . . . ?
C16 O4 Cu2 N1 -91.0(3) . . . . ?
C14 O3 Cu2 O4 -8.0(3) . . . . ?
C14 O3 Cu2 O5 -92.6(6) . . . . ?
C14 O3 Cu2 O6 176.0(3) . . . . ?
C14 O3 Cu2 N1 87.6(3) . . . . ?
C25 O5 Cu2 O4 162.8(3) . . . . ?
C25 O5 Cu2 O3 -111.9(5) . . . . ?
C25 O5 Cu2 O6 -20.8(3) . . . . ?
C25 O5 Cu2 N1 68.0(3) . . . . ?
C27 O6 Cu2 O3 -169.1(3) . . . . ?
C27 O6 Cu2 O5 22.2(3) . . . . ?
C27 O6 Cu2 N1 -71.9(3) . . . . ?
C41A N1 Cu2 O4 141.2(3) . . . . ?
C42 N1 Cu2 O4 -30.1(3) . . . . ?
C41A N1 Cu2 O3 47.6(3) . . . . ?
C42 N1 Cu2 O3 -123.8(3) . . . . ?
C41A N1 Cu2 O5 -132.4(3) . . . . ?
C42 N1 Cu2 O5 56.2(3) . . . . ?
C41A N1 Cu2 O6 -40.6(3) . . . . ?
C42 N1 Cu2 O6 148.1(3) . . . . ?
